data_7128365
loop_
_publ_author_name
'Chen, Weixing'
'Liu, Li'
'Zhao, Yanxia'
'Xue, Yujie'
'Xu, Wenhua'
'Li, Nan'
'Wu, Biao'
'Yang, Xiao-Juan'

_publ_section_title
;
 Organometallo-macrocycle assembled through dialumane-mediated C-H
 activation of pyridines.
;
_journal_issue 51
_journal_name_full 'Chemical communications (Cambridge, England)'
_journal_page_first 6268
_journal_page_last 6271
_journal_paper_doi 10.1039/d1cc00318f
_journal_volume 57
_journal_year 2021
_chemical_formula_moiety 'C198 H264 Al6 N18'
_chemical_formula_sum 'C198 H264 Al6 N18'
_chemical_formula_weight 3058.14
_space_group_crystal_system triclinic
_space_group_IT_number 2
_space_group_name_Hall '-P 1'
_space_group_name_H-M_alt 'P -1'
_atom_sites_solution_hydrogens geom
_audit_creation_date 2020-06-25
_audit_creation_method
;
Olex2 1.2
(compiled 2018.05.29 svn.r3508 for OlexSys, GUI svn.r5506)
;
_audit_update_record
;
2020-08-03 deposited with the CCDC.	2021-05-19 downloaded from the CCDC.
;
_cell_angle_alpha 110.622(3)
_cell_angle_beta 112.963(3)
_cell_angle_gamma 90.689(3)
_cell_formula_units_Z 1
_cell_length_a 17.0990(17)
_cell_length_b 18.593(2)
_cell_length_c 21.710(2)
_cell_measurement_reflns_used 9908
_cell_measurement_temperature 150(2)
_cell_measurement_theta_max 25.28
_cell_measurement_theta_min 2.38
_cell_volume 5857.8(10)
_computing_cell_refinement 'SAINT V8.38A (?, 2016)'
_computing_data_reduction 'SAINT V8.38A (?, 2016)'
_computing_molecular_graphics 'Olex2 (Dolomanov et al., 2009)'
_computing_publication_material 'Olex2 (Dolomanov et al., 2009)'
_computing_structure_refinement 'XL (Sheldrick, 2008)'
_diffrn_ambient_temperature 150.08
_diffrn_measured_fraction_theta_full 0.993
_diffrn_measured_fraction_theta_max 0.984
_diffrn_measurement_device_type 'Bruker APEX-II CCD'
_diffrn_measurement_method '\f and \w scans'
_diffrn_radiation_type MoK\a
_diffrn_radiation_wavelength 0.71073
_diffrn_reflns_av_R_equivalents 0.1187
_diffrn_reflns_av_unetI/netI 0.1316
_diffrn_reflns_Laue_measured_fraction_full 0.993
_diffrn_reflns_Laue_measured_fraction_max 0.984
_diffrn_reflns_limit_h_max 20
_diffrn_reflns_limit_h_min -20
_diffrn_reflns_limit_k_max 22
_diffrn_reflns_limit_k_min -22
_diffrn_reflns_limit_l_max 26
_diffrn_reflns_limit_l_min -25
_diffrn_reflns_number 74989
_diffrn_reflns_point_group_measured_fraction_full 0.993
_diffrn_reflns_point_group_measured_fraction_max 0.984
_diffrn_reflns_theta_full 25.242
_diffrn_reflns_theta_max 25.424
_diffrn_reflns_theta_min 2.377
_diffrn_standards_number 0
_exptl_absorpt_coefficient_mu 0.071
_exptl_absorpt_correction_T_max 0.7452
_exptl_absorpt_correction_T_min 0.5875
_exptl_absorpt_correction_type multi-scan
_exptl_absorpt_process_details
;
SADABS-2016/2 (Bruker,2016/2) was used for absorption correction.
wR2(int) was 0.1343 before and 0.0777 after correction.
The Ratio of minimum to maximum transmission is 0.7884.
The \l/2 correction factor is Not present.
;
_exptl_crystal_colour yellow
_exptl_crystal_density_diffrn 0.867
_exptl_crystal_density_meas ?
_exptl_crystal_density_method none
_exptl_crystal_description block
_exptl_crystal_F_000 1656
_exptl_crystal_size_max 0.2
_exptl_crystal_size_mid 0.2
_exptl_crystal_size_min 0.18
_refine_diff_density_max 0.375
_refine_diff_density_min -0.405
_refine_diff_density_rms 0.057
_refine_ls_extinction_method none
_refine_ls_goodness_of_fit_ref 1.033
_refine_ls_hydrogen_treatment constr
_refine_ls_matrix_type full
_refine_ls_number_parameters 1030
_refine_ls_number_reflns 21315
_refine_ls_number_restraints 0
_refine_ls_restrained_S_all 1.033
_refine_ls_R_factor_all 0.1689
_refine_ls_R_factor_gt 0.0827
_refine_ls_shift/su_max 0.000
_refine_ls_shift/su_mean 0.000
_refine_ls_structure_factor_coef Fsqd
_refine_ls_weighting_details 'w=1/[\s^2^(Fo^2^)+(0.0100P)^2^+10.0000P] where P=(Fo^2^+2Fc^2^)/3'
_refine_ls_weighting_scheme calc
_refine_ls_wR_factor_gt 0.1623
_refine_ls_wR_factor_ref 0.1919
_reflns_Friedel_coverage 0.000
_reflns_number_gt 10198
_reflns_number_total 21315
_reflns_threshold_expression 'I > 2\s(I)'
_cod_data_source_file d1cc00318f2.cif
_cod_data_source_block 3
_cod_depositor_comments
;
The following automatic conversions were performed:

data item '_exptl_crystal_density_meas' value 'none' was changed to
'?' -- the value is perceived as not measured.

Automatic conversion script
Id: cif_fix_values 7556 2019-12-06 15:28:31Z antanas 

 Adding full bibliography for 7128365--7128369.cif.
;
_cod_original_cell_volume 5857.9(10)
_cod_database_code 7128365
_shelx_shelxl_version_number 2014/7
_shelx_space_group_comment
;
The symmetry employed for this shelxl refinement is uniquely defined
by the following loop, which should always be used as a source of
symmetry information in preference to the above space-group names.
They are only intended as comments.
;
_shelx_estimated_absorpt_t_max 0.987
_shelx_estimated_absorpt_t_min 0.986
_olex2_refinement_description
;
1. Fixed Uiso
 At 1.2 times of:
  All C(H) groups
 At 1.5 times of:
  All C(H,H,H) groups
2.a Ternary CH refined with riding coordinates:
 C11(H11), C14(H14), C23(H23), C26(H26), C39(H39), C42(H42), C51(H51),
 C54(H54), C67(H67), C70(H70), C79(H79), C82(H82)
2.b Aromatic/amide H refined with riding coordinates:
 C7(H7), C8(H8), C9(H9), C19(H19), C20(H20), C21(H21), C35(H35), C36(H36),
 C37(H37), C47(H47), C48(H48), C49(H49), C63(H63), C64(H64), C65(H65), C75(H75),
  C76(H76), C77(H77), C85(H85), C86(H86), C88(H88), C89(H89), C90(H90),
 C91(H91), C93(H93), C94(H94), C95(H95), C96(H96), C98(H98), C99(H99)
2.c Idealised Me refined as rotating group:
 C3(H3A,H3B,H3C), C4(H4A,H4B,H4C), C12(H12A,H12B,H12C), C13(H13A,H13B,H13C),
 C15(H15A,H15B,H15C), C16(H16A,H16B,H16C), C24(H24A,H24B,H24C), C25(H25A,H25B,
 H25C), C27(H27A,H27B,H27C), C28(H28A,H28B,H28C), C31(H31A,H31B,H31C), C32(H32A,
 H32B,H32C), C40(H40A,H40B,H40C), C41(H41A,H41B,H41C), C43(H43A,H43B,H43C),
 C44(H44A,H44B,H44C), C52(H52A,H52B,H52C), C53(H53A,H53B,H53C), C55(H55A,H55B,
 H55C), C56(H56A,H56B,H56C), C59(H59A,H59B,H59C), C60(H60A,H60B,H60C), C68(H68A,
 H68B,H68C), C69(H69A,H69B,H69C), C71(H71A,H71B,H71C), C72(H72A,H72B,H72C),
 C80(H80A,H80B,H80C), C81(H81A,H81B,H81C), C83(H83A,H83B,H83C), C84(H84A,H84B,
 H84C)
;
_olex2_submission_special_instructions 'No special instructions were received'

loop_
_space_group_symop_operation_xyz
'x, y, z'
'-x, -y, -z'

loop_
_atom_site_label
_atom_site_type_symbol
_atom_site_fract_x
_atom_site_fract_y
_atom_site_fract_z
_atom_site_U_iso_or_equiv
_atom_site_adp_type
_atom_site_occupancy
_atom_site_site_symmetry_order
_atom_site_calc_flag
_atom_site_refinement_flags_posn
_atom_site_refinement_flags_adp
_atom_site_refinement_flags_occupancy
_atom_site_disorder_assembly
_atom_site_disorder_group
Al1 Al 0.29070(8) 0.24439(7) 0.61139(7) 0.0386(3) Uani 1 1 d . . . . .
Al2 Al 0.29583(8) 0.13816(7) 0.27950(7) 0.0374(3) Uani 1 1 d . . . . .
Al3 Al 0.71453(8) 0.25329(7) 0.81204(7) 0.0366(3) Uani 1 1 d . . . . .
C1 C 0.1304(3) 0.2171(2) 0.5907(2) 0.0433(11) Uani 1 1 d . . . . .
C2 C 0.1479(3) 0.2936(2) 0.6101(2) 0.0481(12) Uani 1 1 d . . . . .
C3 C 0.0416(3) 0.1710(3) 0.5635(3) 0.0554(13) Uani 1 1 d . . . . .
H3A H 0.0036 0.2067 0.5763 0.083 Uiso 1 1 calc GR . . . .
H3B H 0.0461 0.1329 0.5860 0.083 Uiso 1 1 calc GR . . . .
H3C H 0.0177 0.1436 0.5106 0.083 Uiso 1 1 calc GR . . . .
C4 C 0.0843(3) 0.3493(3) 0.6058(3) 0.0684(16) Uani 1 1 d . . . . .
H4A H 0.0840 0.3722 0.5714 0.103 Uiso 1 1 calc GR . . . .
H4B H 0.1012 0.3909 0.6538 0.103 Uiso 1 1 calc GR . . . .
H4C H 0.0266 0.3210 0.5894 0.103 Uiso 1 1 calc GR . . . .
C5 C 0.1941(2) 0.0965(2) 0.5904(3) 0.0415(11) Uani 1 1 d . . . . .
C6 C 0.2216(3) 0.0838(3) 0.6548(3) 0.0450(11) Uani 1 1 d . . . . .
C7 C 0.2190(3) 0.0069(3) 0.6514(3) 0.0554(13) Uani 1 1 d . . . . .
H7 H 0.2382 -0.0025 0.6948 0.066 Uiso 1 1 calc R . . . .
C8 C 0.1888(3) -0.0552(3) 0.5851(3) 0.0573(13) Uani 1 1 d . . . . .
H8 H 0.1872 -0.1071 0.5831 0.069 Uiso 1 1 calc R . . . .
C9 C 0.1611(3) -0.0423(3) 0.5222(3) 0.0512(12) Uani 1 1 d . . . . .
H9 H 0.1409 -0.0856 0.4770 0.061 Uiso 1 1 calc R . . . .
C10 C 0.1619(3) 0.0336(2) 0.5229(3) 0.0421(11) Uani 1 1 d . . . . .
C11 C 0.2517(3) 0.1501(3) 0.7287(2) 0.0505(12) Uani 1 1 d . . . . .
H11 H 0.2720 0.1980 0.7244 0.061 Uiso 1 1 calc R . . . .
C12 C 0.3255(3) 0.1377(3) 0.7895(3) 0.0676(15) Uani 1 1 d . . . . .
H12A H 0.3068 0.0922 0.7964 0.101 Uiso 1 1 calc GR . . . .
H12B H 0.3427 0.1840 0.8345 0.101 Uiso 1 1 calc GR . . . .
H12C H 0.3746 0.1288 0.7768 0.101 Uiso 1 1 calc GR . . . .
C13 C 0.1751(3) 0.1658(3) 0.7492(3) 0.0798(17) Uani 1 1 d . . . . .
H13A H 0.1287 0.1766 0.7112 0.120 Uiso 1 1 calc GR . . . .
H13B H 0.1939 0.2109 0.7954 0.120 Uiso 1 1 calc GR . . . .
H13C H 0.1538 0.1199 0.7542 0.120 Uiso 1 1 calc GR . . . .
C14 C 0.1305(3) 0.0438(3) 0.4523(2) 0.0488(12) Uani 1 1 d . . . . .
H14 H 0.1296 0.1006 0.4630 0.059 Uiso 1 1 calc R . . . .
C15 C 0.0381(3) -0.0011(3) 0.3991(3) 0.0615(14) Uani 1 1 d . . . . .
H15A H 0.0380 -0.0573 0.3847 0.092 Uiso 1 1 calc GR . . . .
H15B H 0.0186 0.0117 0.3559 0.092 Uiso 1 1 calc GR . . . .
H15C H -0.0009 0.0140 0.4229 0.092 Uiso 1 1 calc GR . . . .
C16 C 0.1908(3) 0.0186(3) 0.4143(3) 0.0637(14) Uani 1 1 d . . . . .
H16A H 0.2488 0.0493 0.4462 0.095 Uiso 1 1 calc GR . . . .
H16B H 0.1689 0.0274 0.3691 0.095 Uiso 1 1 calc GR . . . .
H16C H 0.1932 -0.0369 0.4034 0.095 Uiso 1 1 calc GR . . . .
C17 C 0.2671(3) 0.4066(2) 0.6775(3) 0.0444(11) Uani 1 1 d . . . . .
C18 C 0.2913(3) 0.4597(3) 0.6522(3) 0.0510(12) Uani 1 1 d . . . . .
C19 C 0.3223(3) 0.5378(3) 0.6991(3) 0.0688(15) Uani 1 1 d . . . . .
H19 H 0.3395 0.5739 0.6830 0.083 Uiso 1 1 calc R . . . .
C20 C 0.3281(4) 0.5631(3) 0.7691(3) 0.0832(18) Uani 1 1 d . . . . .
H20 H 0.3482 0.6166 0.8003 0.100 Uiso 1 1 calc R . . . .
C21 C 0.3051(4) 0.5111(3) 0.7934(3) 0.0735(16) Uani 1 1 d . . . . .
H21 H 0.3098 0.5292 0.8416 0.088 Uiso 1 1 calc R . . . .
C22 C 0.2751(3) 0.4329(3) 0.7491(3) 0.0527(12) Uani 1 1 d . . . . .
C23 C 0.2829(3) 0.4341(3) 0.5755(3) 0.0580(13) Uani 1 1 d . . . . .
H23 H 0.2389 0.3852 0.5452 0.070 Uiso 1 1 calc R . . . .
C24 C 0.2537(5) 0.4938(3) 0.5419(3) 0.104(2) Uani 1 1 d . . . . .
H24A H 0.1984 0.5056 0.5429 0.156 Uiso 1 1 calc GR . . . .
H24B H 0.2469 0.4726 0.4915 0.156 Uiso 1 1 calc GR . . . .
H24C H 0.2969 0.5417 0.5696 0.156 Uiso 1 1 calc GR . . . .
C25 C 0.3698(3) 0.4145(3) 0.5727(3) 0.0823(18) Uani 1 1 d . . . . .
H25A H 0.4129 0.4624 0.5987 0.123 Uiso 1 1 calc GR . . . .
H25B H 0.3616 0.3916 0.5220 0.123 Uiso 1 1 calc GR . . . .
H25C H 0.3896 0.3772 0.5956 0.123 Uiso 1 1 calc GR . . . .
C26 C 0.2569(3) 0.3777(3) 0.7809(3) 0.0583(13) Uani 1 1 d . . . . .
H26 H 0.2304 0.3254 0.7405 0.070 Uiso 1 1 calc R . . . .
C27 C 0.3403(3) 0.3687(3) 0.8366(3) 0.0691(15) Uani 1 1 d . . . . .
H27A H 0.3790 0.3489 0.8135 0.104 Uiso 1 1 calc GR . . . .
H27B H 0.3271 0.3319 0.8557 0.104 Uiso 1 1 calc GR . . . .
H27C H 0.3683 0.4195 0.8765 0.104 Uiso 1 1 calc GR . . . .
C28 C 0.1940(4) 0.4024(4) 0.8165(4) 0.102(2) Uani 1 1 d . . . . .
H28A H 0.2203 0.4519 0.8585 0.154 Uiso 1 1 calc GR . . . .
H28B H 0.1814 0.3621 0.8323 0.154 Uiso 1 1 calc GR . . . .
H28C H 0.1404 0.4088 0.7812 0.154 Uiso 1 1 calc GR . . . .
C29 C 0.2519(3) 0.1780(2) 0.1680(2) 0.0443(11) Uani 1 1 d . . . . .
C30 C 0.3401(3) 0.1837(2) 0.1941(2) 0.0441(11) Uani 1 1 d . . . . .
C31 C 0.1946(3) 0.1817(3) 0.0964(2) 0.0599(13) Uani 1 1 d . . . . .
H31A H 0.2302 0.2004 0.0772 0.090 Uiso 1 1 calc GR . . . .
H31B H 0.1545 0.2176 0.1034 0.090 Uiso 1 1 calc GR . . . .
H31C H 0.1620 0.1296 0.0621 0.090 Uiso 1 1 calc GR . . . .
C32 C 0.3940(3) 0.1959(3) 0.1568(3) 0.0604(14) Uani 1 1 d . . . . .
H32A H 0.4045 0.1454 0.1295 0.091 Uiso 1 1 calc GR . . . .
H32B H 0.4492 0.2294 0.1932 0.091 Uiso 1 1 calc GR . . . .
H32C H 0.3635 0.2209 0.1235 0.091 Uiso 1 1 calc GR . . . .
C33 C 0.1351(3) 0.1869(2) 0.2088(2) 0.0428(11) Uani 1 1 d . . . . .
C34 C 0.1342(3) 0.2669(2) 0.2391(2) 0.0438(11) Uani 1 1 d . . . . .
C35 C 0.0587(3) 0.2912(3) 0.2446(3) 0.0580(13) Uani 1 1 d . . . . .
H35 H 0.0575 0.3453 0.2649 0.070 Uiso 1 1 calc R . . . .
C36 C -0.0139(3) 0.2373(3) 0.2210(3) 0.0620(14) Uani 1 1 d . . . . .
H36 H -0.0639 0.2543 0.2262 0.074 Uiso 1 1 calc R . . . .
C37 C -0.0130(3) 0.1585(3) 0.1896(3) 0.0591(13) Uani 1 1 d . . . . .
H37 H -0.0630 0.1217 0.1731 0.071 Uiso 1 1 calc R . . . .
C38 C 0.0602(3) 0.1317(2) 0.1817(3) 0.0507(12) Uani 1 1 d . . . . .
C39 C 0.2129(3) 0.3288(2) 0.2688(3) 0.0514(12) Uani 1 1 d . . . . .
H39 H 0.2619 0.3015 0.2650 0.062 Uiso 1 1 calc R . . . .
C40 C 0.2393(3) 0.3802(3) 0.3488(3) 0.0617(14) Uani 1 1 d . . . . .
H40A H 0.1926 0.4084 0.3538 0.093 Uiso 1 1 calc GR . . . .
H40B H 0.2917 0.4176 0.3668 0.093 Uiso 1 1 calc GR . . . .
H40C H 0.2504 0.3473 0.3770 0.093 Uiso 1 1 calc GR . . . .
C41 C 0.1979(3) 0.3793(3) 0.2247(3) 0.0685(15) Uani 1 1 d . . . . .
H41A H 0.1783 0.3459 0.1733 0.103 Uiso 1 1 calc GR . . . .
H41B H 0.2518 0.4140 0.2413 0.103 Uiso 1 1 calc GR . . . .
H41C H 0.1538 0.4105 0.2312 0.103 Uiso 1 1 calc GR . . . .
C42 C 0.0579(3) 0.0453(3) 0.1477(3) 0.0679(16) Uani 1 1 d . . . . .
H42 H 0.1085 0.0382 0.1352 0.082 Uiso 1 1 calc R . . . .
C43 C -0.0234(4) 0.0038(4) 0.0773(4) 0.132(3) Uani 1 1 d . . . . .
H43A H -0.0736 0.0032 0.0886 0.198 Uiso 1 1 calc GR . . . .
H43B H -0.0170 -0.0499 0.0534 0.198 Uiso 1 1 calc GR . . . .
H43C H -0.0317 0.0317 0.0450 0.198 Uiso 1 1 calc GR . . . .
C44 C 0.0682(4) 0.0076(3) 0.2012(4) 0.101(2) Uani 1 1 d . . . . .
H44A H 0.1181 0.0370 0.2470 0.151 Uiso 1 1 calc GR . . . .
H44B H 0.0770 -0.0463 0.1813 0.151 Uiso 1 1 calc GR . . . .
H44C H 0.0161 0.0075 0.2099 0.151 Uiso 1 1 calc GR . . . .
C45 C 0.4722(3) 0.1917(2) 0.3019(2) 0.0438(11) Uani 1 1 d . . . . .
C46 C 0.5076(3) 0.2651(2) 0.3572(2) 0.0469(11) Uani 1 1 d . . . . .
C47 C 0.5974(3) 0.2829(3) 0.4017(3) 0.0660(15) Uani 1 1 d . . . . .
H47 H 0.6222 0.3328 0.4399 0.079 Uiso 1 1 calc R . . . .
C48 C 0.6489(3) 0.2279(3) 0.3900(3) 0.0744(17) Uani 1 1 d . . . . .
H48 H 0.7089 0.2399 0.4206 0.089 Uiso 1 1 calc R . . . .
C49 C 0.6147(3) 0.1565(3) 0.3348(3) 0.0661(15) Uani 1 1 d . . . . .
H49 H 0.6516 0.1199 0.3270 0.079 Uiso 1 1 calc R . . . .
C50 C 0.5261(3) 0.1356(2) 0.2894(3) 0.0503(12) Uani 1 1 d . . . . .
C51 C 0.4541(3) 0.3287(2) 0.3692(2) 0.0501(12) Uani 1 1 d . . . . .
H51 H 0.3943 0.3023 0.3536 0.060 Uiso 1 1 calc R . . . .
C52 C 0.4856(3) 0.3841(3) 0.4483(3) 0.0675(15) Uani 1 1 d . . . . .
H52A H 0.4899 0.3540 0.4782 0.101 Uiso 1 1 calc GR . . . .
H52B H 0.4447 0.4199 0.4531 0.101 Uiso 1 1 calc GR . . . .
H52C H 0.5424 0.4141 0.4646 0.101 Uiso 1 1 calc GR . . . .
C53 C 0.4479(3) 0.3741(3) 0.3218(3) 0.0687(15) Uani 1 1 d . . . . .
H53A H 0.5060 0.3942 0.3303 0.103 Uiso 1 1 calc GR . . . .
H53B H 0.4177 0.4178 0.3339 0.103 Uiso 1 1 calc GR . . . .
H53C H 0.4159 0.3396 0.2706 0.103 Uiso 1 1 calc GR . . . .
C54 C 0.4907(3) 0.0562(2) 0.2276(3) 0.0563(13) Uani 1 1 d . . . . .
H54 H 0.4282 0.0544 0.1986 0.068 Uiso 1 1 calc R . . . .
C55 C 0.4981(3) -0.0074(3) 0.2577(3) 0.0736(16) Uani 1 1 d . . . . .
H55A H 0.5587 -0.0045 0.2891 0.110 Uiso 1 1 calc GR . . . .
H55B H 0.4766 -0.0587 0.2175 0.110 Uiso 1 1 calc GR . . . .
H55C H 0.4638 -0.0001 0.2859 0.110 Uiso 1 1 calc GR . . . .
C56 C 0.5363(4) 0.0410(3) 0.1770(3) 0.0779(17) Uani 1 1 d . . . . .
H56A H 0.5314 0.0823 0.1582 0.117 Uiso 1 1 calc GR . . . .
H56B H 0.5094 -0.0096 0.1364 0.117 Uiso 1 1 calc GR . . . .
H56C H 0.5974 0.0404 0.2039 0.117 Uiso 1 1 calc GR . . . .
C57 C 0.7974(3) 0.3927(2) 0.9085(3) 0.0475(12) Uani 1 1 d . . . . .
C58 C 0.8051(3) 0.3882(2) 0.8487(2) 0.0415(11) Uani 1 1 d . . . . .
C59 C 0.8200(3) 0.4648(3) 0.9771(3) 0.0635(14) Uani 1 1 d . . . . .
H59A H 0.8584 0.5054 0.9783 0.095 Uiso 1 1 calc GR . . . .
H59B H 0.8492 0.4516 1.0196 0.095 Uiso 1 1 calc GR . . . .
H59C H 0.7672 0.4841 0.9780 0.095 Uiso 1 1 calc GR . . . .
C60 C 0.8408(3) 0.4556(2) 0.8388(3) 0.0599(14) Uani 1 1 d . . . . .
H60A H 0.7936 0.4721 0.8062 0.090 Uiso 1 1 calc GR . . . .
H60B H 0.8821 0.4394 0.8177 0.090 Uiso 1 1 calc GR . . . .
H60C H 0.8699 0.4991 0.8859 0.090 Uiso 1 1 calc GR . . . .
C61 C 0.7969(3) 0.2971(2) 0.7308(3) 0.0437(11) Uani 1 1 d . . . . .
C62 C 0.7469(3) 0.3047(2) 0.6661(3) 0.0435(11) Uani 1 1 d . . . . .
C63 C 0.7699(3) 0.2788(3) 0.6075(3) 0.0617(14) Uani 1 1 d . . . . .
H63 H 0.7332 0.2811 0.5625 0.074 Uiso 1 1 calc R . . . .
C64 C 0.8461(4) 0.2497(3) 0.6152(3) 0.0676(15) Uani 1 1 d . . . . .
H64 H 0.8626 0.2332 0.5760 0.081 Uiso 1 1 calc R . . . .
C65 C 0.8967(3) 0.2452(3) 0.6792(3) 0.0662(15) Uani 1 1 d . . . . .
H65 H 0.9488 0.2255 0.6836 0.079 Uiso 1 1 calc R . . . .
C66 C 0.8769(3) 0.2676(2) 0.7387(3) 0.0513(12) Uani 1 1 d . . . . .
C67 C 0.9341(3) 0.2615(3) 0.8086(3) 0.0647(15) Uani 1 1 d . . . . .
H67 H 0.8994 0.2656 0.8372 0.078 Uiso 1 1 calc R . . . .
C68 C 0.9666(4) 0.1849(3) 0.7984(4) 0.111(3) Uani 1 1 d . . . . .
H68A H 0.9180 0.1417 0.7661 0.167 Uiso 1 1 calc GR . . . .
H68B H 0.9952 0.1807 0.8456 0.167 Uiso 1 1 calc GR . . . .
H68C H 1.0079 0.1826 0.7769 0.167 Uiso 1 1 calc GR . . . .
C69 C 1.0110(5) 0.3270(4) 0.8536(4) 0.130(3) Uani 1 1 d . . . . .
H69A H 1.0480 0.3228 0.8281 0.195 Uiso 1 1 calc GR . . . .
H69B H 1.0437 0.3234 0.9006 0.195 Uiso 1 1 calc GR . . . .
H69C H 0.9910 0.3773 0.8615 0.195 Uiso 1 1 calc GR . . . .
C70 C 0.6662(3) 0.3421(3) 0.6562(3) 0.0502(12) Uani 1 1 d . . . . .
H70 H 0.6617 0.3614 0.7038 0.060 Uiso 1 1 calc R . . . .
C71 C 0.5838(3) 0.2827(3) 0.5994(3) 0.0675(15) Uani 1 1 d . . . . .
H71A H 0.5867 0.2624 0.5523 0.101 Uiso 1 1 calc GR . . . .
H71B H 0.5333 0.3083 0.5954 0.101 Uiso 1 1 calc GR . . . .
H71C H 0.5790 0.2395 0.6145 0.101 Uiso 1 1 calc GR . . . .
C72 C 0.6711(3) 0.4116(3) 0.6357(3) 0.0648(14) Uani 1 1 d . . . . .
H72A H 0.7249 0.4481 0.6708 0.097 Uiso 1 1 calc GR . . . .
H72B H 0.6219 0.4379 0.6361 0.097 Uiso 1 1 calc GR . . . .
H72C H 0.6698 0.3936 0.5871 0.097 Uiso 1 1 calc GR . . . .
C73 C 0.7638(3) 0.3137(2) 0.9696(2) 0.0450(11) Uani 1 1 d . . . . .
C74 C 0.6943(3) 0.3233(3) 0.9909(3) 0.0536(12) Uani 1 1 d . . . . .
C75 C 0.7047(4) 0.3144(3) 1.0540(3) 0.0711(15) Uani 1 1 d . . . . .
H75 H 0.6589 0.3216 1.0688 0.085 Uiso 1 1 calc R . . . .
C76 C 0.7788(4) 0.2955(3) 1.0964(3) 0.0804(17) Uani 1 1 d . . . . .
H76 H 0.7835 0.2886 1.1390 0.096 Uiso 1 1 calc R . . . .
C77 C 0.8465(4) 0.2868(3) 1.0751(3) 0.0714(15) Uani 1 1 d . . . . .
H77 H 0.8985 0.2751 1.1043 0.086 Uiso 1 1 calc R . . . .
C78 C 0.8396(3) 0.2949(3) 1.0130(3) 0.0539(12) Uani 1 1 d . . . . .
C79 C 0.6104(3) 0.3417(3) 0.9444(3) 0.0604(14) Uani 1 1 d . . . . .
H79 H 0.6199 0.3532 0.9059 0.072 Uiso 1 1 calc R . . . .
C80 C 0.5837(4) 0.4141(3) 0.9880(3) 0.098(2) Uani 1 1 d . . . . .
H80A H 0.5735 0.4045 1.0260 0.147 Uiso 1 1 calc GR . . . .
H80B H 0.5309 0.4248 0.9555 0.147 Uiso 1 1 calc GR . . . .
H80C H 0.6300 0.4592 1.0104 0.147 Uiso 1 1 calc GR . . . .
C81 C 0.5393(3) 0.2703(3) 0.9064(3) 0.0861(19) Uani 1 1 d . . . . .
H81A H 0.5583 0.2254 0.8790 0.129 Uiso 1 1 calc GR . . . .
H81B H 0.4870 0.2808 0.8731 0.129 Uiso 1 1 calc GR . . . .
H81C H 0.5270 0.2587 0.9427 0.129 Uiso 1 1 calc GR . . . .
C82 C 0.9158(3) 0.2839(3) 0.9924(3) 0.0696(15) Uani 1 1 d . . . . .
H82 H 0.8963 0.2829 0.9422 0.084 Uiso 1 1 calc R . . . .
C83 C 0.9457(4) 0.2065(3) 0.9917(4) 0.106(2) Uani 1 1 d . . . . .
H83A H 0.9679 0.2071 1.0409 0.159 Uiso 1 1 calc GR . . . .
H83B H 0.9914 0.1994 0.9746 0.159 Uiso 1 1 calc GR . . . .
H83C H 0.8970 0.1635 0.9592 0.159 Uiso 1 1 calc GR . . . .
C84 C 0.9908(3) 0.3515(4) 1.0431(4) 0.103(2) Uani 1 1 d . . . . .
H84A H 0.9715 0.4006 1.0418 0.154 Uiso 1 1 calc GR . . . .
H84B H 1.0377 0.3439 1.0274 0.154 Uiso 1 1 calc GR . . . .
H84C H 1.0115 0.3535 1.0927 0.154 Uiso 1 1 calc GR . . . .
C85 C 0.2304(3) 0.2210(2) 0.4606(2) 0.0420(11) Uani 1 1 d . . . . .
H85 H 0.1813 0.2380 0.4677 0.050 Uiso 1 1 calc R . . . .
C86 C 0.2268(3) 0.1992(2) 0.3922(2) 0.0408(11) Uani 1 1 d . . . . .
H86 H 0.1753 0.1998 0.3539 0.049 Uiso 1 1 calc R . . . .
C87 C 0.2994(3) 0.1754(2) 0.3773(2) 0.0377(10) Uani 1 1 d . . . . .
C88 C 0.3696(3) 0.1778(2) 0.4388(2) 0.0426(11) Uani 1 1 d . . . . .
H88 H 0.4209 0.1639 0.4341 0.051 Uiso 1 1 calc R . . . .
C89 C 0.3694(3) 0.1988(2) 0.5057(2) 0.0451(11) Uani 1 1 d . . . . .
H89 H 0.4201 0.1989 0.5450 0.054 Uiso 1 1 calc R . . . .
C90 C 0.5591(3) 0.3157(2) 0.7606(2) 0.0419(11) Uani 1 1 d . . . . .
H90 H 0.5985 0.3636 0.7898 0.050 Uiso 1 1 calc R . . . .
C91 C 0.4725(3) 0.3168(2) 0.7206(2) 0.0404(11) Uani 1 1 d . . . . .
H91 H 0.4543 0.3655 0.7237 0.048 Uiso 1 1 calc R . . . .
C92 C 0.4122(3) 0.2481(2) 0.6764(2) 0.0387(10) Uani 1 1 d . . . . .
C93 C 0.4441(3) 0.1792(2) 0.6783(2) 0.0448(11) Uani 1 1 d . . . . .
H93 H 0.4060 0.1305 0.6514 0.054 Uiso 1 1 calc R . . . .
C94 C 0.5306(3) 0.1815(2) 0.7189(2) 0.0436(11) Uani 1 1 d . . . . .
H94 H 0.5500 0.1337 0.7186 0.052 Uiso 1 1 calc R . . . .
C95 C 0.2753(3) -0.0228(2) 0.1864(2) 0.0415(11) Uani 1 1 d . . . . .
H95 H 0.2685 0.0000 0.1521 0.050 Uiso 1 1 calc R . . . .
C96 C 0.2723(3) -0.1024(2) 0.1649(2) 0.0416(11) Uani 1 1 d . . . . .
H96 H 0.2648 -0.1324 0.1168 0.050 Uiso 1 1 calc R . . . .
C97 C 0.2800(2) -0.1405(2) 0.2119(2) 0.0366(10) Uani 1 1 d . . . . .
C98 C 0.2898(3) -0.0909(2) 0.2813(2) 0.0430(11) Uani 1 1 d . . . . .
H98 H 0.2938 -0.1123 0.3160 0.052 Uiso 1 1 calc R . . . .
C99 C 0.2938(3) -0.0111(2) 0.2999(2) 0.0402(10) Uani 1 1 d . . . . .
H99 H 0.3014 0.0205 0.3478 0.048 Uiso 1 1 calc R . . . .
N1 N 0.2009(2) 0.17526(18) 0.59339(19) 0.0405(9) Uani 1 1 d . . . . .
N2 N 0.2360(2) 0.32674(18) 0.62982(19) 0.0444(9) Uani 1 1 d . . . . .
N3 N 0.2136(2) 0.15919(18) 0.20876(18) 0.0401(9) Uani 1 1 d . . . . .
N4 N 0.3801(2) 0.17027(18) 0.25980(18) 0.0382(8) Uani 1 1 d . . . . .
N5 N 0.7538(2) 0.32161(19) 0.90417(18) 0.0405(9) Uani 1 1 d . . . . .
N6 N 0.7703(2) 0.31546(18) 0.78837(18) 0.0362(8) Uani 1 1 d . . . . .
N7 N 0.2985(2) 0.22001(18) 0.51827(18) 0.0396(9) Uani 1 1 d . . . . .
N8 N 0.5879(2) 0.24786(18) 0.75856(18) 0.0367(8) Uani 1 1 d . . . . .
N9 N 0.2874(2) 0.02380(18) 0.25406(18) 0.0363(8) Uani 1 1 d . . . . .

loop_
_atom_site_aniso_label
_atom_site_aniso_U_11
_atom_site_aniso_U_22
_atom_site_aniso_U_33
_atom_site_aniso_U_23
_atom_site_aniso_U_13
_atom_site_aniso_U_12
Al1 0.0271(7) 0.0414(7) 0.0457(8) 0.0127(6) 0.0175(6) 0.0106(6)
Al2 0.0365(7) 0.0329(7) 0.0435(8) 0.0144(6) 0.0178(6) 0.0107(6)
Al3 0.0255(7) 0.0356(7) 0.0460(8) 0.0135(6) 0.0144(6) 0.0087(5)
C1 0.025(2) 0.049(3) 0.055(3) 0.013(2) 0.022(2) 0.013(2)
C2 0.027(2) 0.042(3) 0.065(3) 0.009(2) 0.018(2) 0.013(2)
C3 0.028(3) 0.059(3) 0.076(4) 0.015(3) 0.028(3) 0.007(2)
C4 0.035(3) 0.062(3) 0.102(4) 0.025(3) 0.028(3) 0.025(2)
C5 0.021(2) 0.049(3) 0.063(3) 0.022(2) 0.025(2) 0.013(2)
C6 0.024(2) 0.057(3) 0.055(3) 0.020(2) 0.019(2) 0.012(2)
C7 0.040(3) 0.055(3) 0.071(4) 0.026(3) 0.023(3) 0.014(2)
C8 0.037(3) 0.058(3) 0.080(4) 0.027(3) 0.027(3) 0.017(2)
C9 0.032(3) 0.052(3) 0.065(4) 0.014(3) 0.023(3) 0.007(2)
C10 0.025(2) 0.042(3) 0.059(3) 0.013(2) 0.024(2) 0.006(2)
C11 0.040(3) 0.064(3) 0.055(3) 0.024(3) 0.027(3) 0.016(2)
C12 0.052(3) 0.090(4) 0.057(4) 0.027(3) 0.020(3) 0.025(3)
C13 0.053(3) 0.106(4) 0.083(4) 0.027(4) 0.039(3) 0.026(3)
C14 0.037(3) 0.051(3) 0.052(3) 0.010(2) 0.021(2) 0.002(2)
C15 0.044(3) 0.067(3) 0.065(4) 0.019(3) 0.020(3) -0.001(3)
C16 0.063(3) 0.058(3) 0.073(4) 0.012(3) 0.044(3) 0.003(3)
C17 0.033(3) 0.037(2) 0.056(3) 0.008(2) 0.020(2) 0.012(2)
C18 0.046(3) 0.043(3) 0.053(3) 0.007(2) 0.020(3) 0.011(2)
C19 0.082(4) 0.048(3) 0.070(4) 0.012(3) 0.035(3) 0.005(3)
C20 0.111(5) 0.047(3) 0.072(4) -0.003(3) 0.041(4) 0.001(3)
C21 0.081(4) 0.066(4) 0.057(4) 0.001(3) 0.033(3) 0.008(3)
C22 0.043(3) 0.054(3) 0.055(3) 0.011(3) 0.023(3) 0.014(2)
C23 0.062(3) 0.048(3) 0.062(4) 0.016(3) 0.028(3) 0.016(2)
C24 0.141(6) 0.085(4) 0.090(5) 0.035(4) 0.052(5) 0.051(4)
C25 0.071(4) 0.076(4) 0.103(5) 0.016(3) 0.057(4) 0.002(3)
C26 0.054(3) 0.067(3) 0.056(3) 0.020(3) 0.027(3) 0.020(3)
C27 0.060(4) 0.084(4) 0.066(4) 0.024(3) 0.034(3) 0.034(3)
C28 0.076(4) 0.158(6) 0.142(6) 0.091(5) 0.083(4) 0.073(4)
C29 0.042(3) 0.045(3) 0.045(3) 0.021(2) 0.014(2) 0.011(2)
C30 0.042(3) 0.048(3) 0.045(3) 0.019(2) 0.019(2) 0.006(2)
C31 0.050(3) 0.078(3) 0.054(3) 0.032(3) 0.019(3) 0.020(3)
C32 0.054(3) 0.082(4) 0.058(3) 0.037(3) 0.028(3) 0.012(3)
C33 0.040(3) 0.042(2) 0.050(3) 0.023(2) 0.017(2) 0.017(2)
C34 0.041(3) 0.045(3) 0.045(3) 0.022(2) 0.015(2) 0.016(2)
C35 0.054(3) 0.055(3) 0.072(4) 0.034(3) 0.025(3) 0.029(3)
C36 0.049(3) 0.076(4) 0.077(4) 0.041(3) 0.033(3) 0.029(3)
C37 0.043(3) 0.070(3) 0.074(4) 0.038(3) 0.027(3) 0.017(3)
C38 0.040(3) 0.044(3) 0.064(3) 0.024(2) 0.015(3) 0.012(2)
C39 0.048(3) 0.043(3) 0.063(3) 0.025(2) 0.019(3) 0.016(2)
C40 0.057(3) 0.048(3) 0.065(4) 0.017(3) 0.016(3) 0.014(2)
C41 0.065(4) 0.054(3) 0.086(4) 0.038(3) 0.022(3) 0.009(3)
C42 0.037(3) 0.048(3) 0.102(5) 0.026(3) 0.016(3) 0.003(2)
C43 0.078(5) 0.086(5) 0.134(7) -0.016(4) -0.001(5) -0.007(4)
C44 0.084(5) 0.075(4) 0.177(7) 0.072(5) 0.065(5) 0.027(3)
C45 0.034(3) 0.045(3) 0.050(3) 0.017(2) 0.016(2) 0.007(2)
C46 0.039(3) 0.045(3) 0.054(3) 0.019(2) 0.017(2) 0.012(2)
C47 0.042(3) 0.064(3) 0.070(4) 0.008(3) 0.018(3) 0.006(3)
C48 0.037(3) 0.079(4) 0.078(4) 0.013(3) 0.010(3) 0.018(3)
C49 0.042(3) 0.069(4) 0.075(4) 0.017(3) 0.022(3) 0.022(3)
C50 0.043(3) 0.048(3) 0.060(3) 0.016(2) 0.026(3) 0.016(2)
C51 0.040(3) 0.041(3) 0.057(3) 0.013(2) 0.014(2) 0.006(2)
C52 0.050(3) 0.060(3) 0.079(4) 0.012(3) 0.027(3) 0.015(3)
C53 0.059(3) 0.059(3) 0.083(4) 0.031(3) 0.021(3) 0.011(3)
C54 0.057(3) 0.044(3) 0.075(4) 0.020(3) 0.038(3) 0.016(2)
C55 0.064(4) 0.058(3) 0.119(5) 0.037(3) 0.057(4) 0.027(3)
C56 0.079(4) 0.076(4) 0.091(4) 0.016(3) 0.063(4) 0.022(3)
C57 0.036(3) 0.035(2) 0.060(3) 0.012(2) 0.014(2) 0.004(2)
C58 0.037(3) 0.034(2) 0.050(3) 0.011(2) 0.020(2) 0.0068(19)
C59 0.068(4) 0.048(3) 0.055(3) 0.007(2) 0.018(3) 0.001(3)
C60 0.059(3) 0.042(3) 0.071(4) 0.017(3) 0.025(3) 0.000(2)
C61 0.037(3) 0.040(2) 0.057(3) 0.019(2) 0.022(2) 0.011(2)
C62 0.036(3) 0.042(2) 0.055(3) 0.016(2) 0.024(2) 0.010(2)
C63 0.057(3) 0.061(3) 0.064(4) 0.018(3) 0.028(3) 0.013(3)
C64 0.077(4) 0.068(3) 0.081(4) 0.029(3) 0.054(4) 0.033(3)
C65 0.062(4) 0.076(4) 0.097(5) 0.045(3) 0.058(4) 0.041(3)
C66 0.044(3) 0.050(3) 0.078(4) 0.033(3) 0.035(3) 0.020(2)
C67 0.041(3) 0.088(4) 0.095(4) 0.058(4) 0.038(3) 0.031(3)
C68 0.078(4) 0.084(4) 0.179(7) 0.086(5) 0.029(5) 0.024(4)
C69 0.118(6) 0.084(5) 0.130(6) 0.046(5) -0.009(5) 0.023(5)
C70 0.033(3) 0.058(3) 0.057(3) 0.023(2) 0.016(2) 0.015(2)
C71 0.036(3) 0.083(4) 0.073(4) 0.030(3) 0.012(3) 0.000(3)
C72 0.051(3) 0.066(3) 0.078(4) 0.034(3) 0.022(3) 0.025(3)
C73 0.037(3) 0.051(3) 0.036(3) 0.012(2) 0.009(2) 0.003(2)
C74 0.040(3) 0.065(3) 0.045(3) 0.015(3) 0.014(2) 0.009(2)
C75 0.056(4) 0.097(4) 0.054(4) 0.022(3) 0.023(3) 0.011(3)
C76 0.071(4) 0.108(5) 0.057(4) 0.047(3) 0.010(3) 0.010(4)
C77 0.056(4) 0.099(4) 0.062(4) 0.039(3) 0.020(3) 0.021(3)
C78 0.041(3) 0.068(3) 0.044(3) 0.020(3) 0.011(2) 0.010(2)
C79 0.042(3) 0.083(4) 0.046(3) 0.016(3) 0.016(3) 0.021(3)
C80 0.084(4) 0.120(5) 0.065(4) 0.008(4) 0.030(4) 0.052(4)
C81 0.041(3) 0.123(5) 0.075(4) 0.027(4) 0.017(3) 0.005(3)
C82 0.041(3) 0.105(4) 0.063(4) 0.038(3) 0.017(3) 0.026(3)
C83 0.055(4) 0.095(5) 0.131(6) 0.011(4) 0.031(4) 0.024(4)
C84 0.047(4) 0.100(5) 0.151(7) 0.048(5) 0.033(4) 0.003(3)
C85 0.036(3) 0.039(2) 0.046(3) 0.011(2) 0.017(2) 0.013(2)
C86 0.036(3) 0.037(2) 0.045(3) 0.013(2) 0.015(2) 0.0089(19)
C87 0.033(2) 0.034(2) 0.044(3) 0.014(2) 0.014(2) 0.0062(19)
C88 0.031(3) 0.057(3) 0.039(3) 0.013(2) 0.018(2) 0.010(2)
C89 0.027(2) 0.054(3) 0.048(3) 0.015(2) 0.013(2) 0.008(2)
C90 0.031(2) 0.040(2) 0.047(3) 0.010(2) 0.015(2) 0.009(2)
C91 0.032(2) 0.042(2) 0.042(3) 0.010(2) 0.016(2) 0.017(2)
C92 0.028(2) 0.045(2) 0.041(3) 0.010(2) 0.019(2) 0.008(2)
C93 0.022(2) 0.044(2) 0.061(3) 0.018(2) 0.013(2) 0.0031(19)
C94 0.029(2) 0.039(2) 0.062(3) 0.021(2) 0.017(2) 0.010(2)
C95 0.040(3) 0.044(3) 0.038(3) 0.017(2) 0.013(2) 0.009(2)
C96 0.040(3) 0.034(2) 0.043(3) 0.011(2) 0.014(2) 0.011(2)
C97 0.019(2) 0.044(2) 0.045(3) 0.017(2) 0.013(2) 0.0101(18)
C98 0.042(3) 0.041(2) 0.057(3) 0.023(2) 0.029(2) 0.016(2)
C99 0.039(3) 0.044(2) 0.046(3) 0.018(2) 0.026(2) 0.016(2)
N1 0.0255(19) 0.0384(19) 0.061(3) 0.0179(18) 0.0221(18) 0.0151(15)
N2 0.030(2) 0.0349(19) 0.058(3) 0.0063(18) 0.0188(18) 0.0089(16)
N3 0.039(2) 0.0394(19) 0.047(2) 0.0194(17) 0.0208(19) 0.0137(16)
N4 0.029(2) 0.043(2) 0.043(2) 0.0200(17) 0.0122(17) 0.0053(16)
N5 0.0282(19) 0.046(2) 0.043(2) 0.0162(18) 0.0119(17) 0.0098(16)
N6 0.0278(19) 0.0368(19) 0.040(2) 0.0103(16) 0.0143(17) 0.0078(15)
N7 0.030(2) 0.041(2) 0.041(2) 0.0093(17) 0.0146(18) 0.0102(16)
N8 0.0240(18) 0.0356(19) 0.050(2) 0.0158(17) 0.0154(17) 0.0065(16)
N9 0.030(2) 0.0401(19) 0.041(2) 0.0163(18) 0.0166(17) 0.0102(16)

loop_
_atom_type_symbol
_atom_type_description
_atom_type_scat_dispersion_real
_atom_type_scat_dispersion_imag
_atom_type_scat_source
C C 0.0033 0.0016 'International Tables Vol C Tables 4.2.6.8 and 6.1.1.4'
H H 0.0000 0.0000 'International Tables Vol C Tables 4.2.6.8 and 6.1.1.4'
Al Al 0.0645 0.0514 'International Tables Vol C Tables 4.2.6.8 and 6.1.1.4'
N N 0.0061 0.0033 'International Tables Vol C Tables 4.2.6.8 and 6.1.1.4'

loop_
_geom_angle_atom_site_label_1
_geom_angle_atom_site_label_2
_geom_angle_atom_site_label_3
_geom_angle
_geom_angle_site_symmetry_1
_geom_angle_site_symmetry_3
_geom_angle_publ_flag
N1 Al1 C92 123.39(17) . . ?
N1 Al1 N7 106.37(16) . . ?
N2 Al1 C92 121.71(17) . . ?
N2 Al1 N1 93.23(15) . . ?
N2 Al1 N7 110.38(16) . . ?
N7 Al1 C92 101.14(16) . . ?
C87 Al2 N9 101.73(16) . . ?
N3 Al2 C87 120.28(17) . . ?
N3 Al2 N4 92.18(16) . . ?
N3 Al2 N9 110.95(15) . . ?
N4 Al2 C87 123.29(17) . . ?
N4 Al2 N9 108.19(15) . . ?
C97 Al3 N8 100.34(15) 2_656 . ?
N5 Al3 C97 121.32(18) . 2_656 ?
N5 Al3 N6 92.42(16) . . ?
N5 Al3 N8 111.06(15) . . ?
N6 Al3 C97 123.78(16) . 2_656 ?
N6 Al3 N8 107.70(15) . . ?
C2 C1 C3 124.9(4) . . ?
C2 C1 N1 116.8(4) . . ?
N1 C1 C3 118.3(4) . . ?
C1 C2 C4 127.1(4) . . ?
C1 C2 N2 116.9(3) . . ?
N2 C2 C4 115.6(4) . . ?
C1 C3 H3A 109.5 . . ?
C1 C3 H3B 109.5 . . ?
C1 C3 H3C 109.5 . . ?
H3A C3 H3B 109.5 . . ?
H3A C3 H3C 109.5 . . ?
H3B C3 H3C 109.5 . . ?
C2 C4 H4A 109.5 . . ?
C2 C4 H4B 109.5 . . ?
C2 C4 H4C 109.5 . . ?
H4A C4 H4B 109.5 . . ?
H4A C4 H4C 109.5 . . ?
H4B C4 H4C 109.5 . . ?
C6 C5 C10 120.8(4) . . ?
C6 C5 N1 119.7(4) . . ?
C10 C5 N1 119.5(4) . . ?
C5 C6 C7 119.2(4) . . ?
C5 C6 C11 122.4(4) . . ?
C7 C6 C11 118.4(4) . . ?
C6 C7 H7 119.9 . . ?
C8 C7 C6 120.2(5) . . ?
C8 C7 H7 119.9 . . ?
C7 C8 H8 119.9 . . ?
C9 C8 C7 120.3(5) . . ?
C9 C8 H8 119.9 . . ?
C8 C9 H9 119.2 . . ?
C8 C9 C10 121.5(5) . . ?
C10 C9 H9 119.2 . . ?
C5 C10 C9 118.0(4) . . ?
C5 C10 C14 123.1(4) . . ?
C9 C10 C14 118.9(4) . . ?
C6 C11 H11 107.5 . . ?
C6 C11 C12 114.8(4) . . ?
C6 C11 C13 109.8(4) . . ?
C12 C11 H11 107.5 . . ?
C12 C11 C13 109.6(4) . . ?
C13 C11 H11 107.5 . . ?
C11 C12 H12A 109.5 . . ?
C11 C12 H12B 109.5 . . ?
C11 C12 H12C 109.5 . . ?
H12A C12 H12B 109.5 . . ?
H12A C12 H12C 109.5 . . ?
H12B C12 H12C 109.5 . . ?
C11 C13 H13A 109.5 . . ?
C11 C13 H13B 109.5 . . ?
C11 C13 H13C 109.5 . . ?
H13A C13 H13B 109.5 . . ?
H13A C13 H13C 109.5 . . ?
H13B C13 H13C 109.5 . . ?
C10 C14 H14 107.7 . . ?
C10 C14 C15 112.9(4) . . ?
C10 C14 C16 112.0(4) . . ?
C15 C14 H14 107.7 . . ?
C16 C14 H14 107.7 . . ?
C16 C14 C15 108.7(4) . . ?
C14 C15 H15A 109.5 . . ?
C14 C15 H15B 109.5 . . ?
C14 C15 H15C 109.5 . . ?
H15A C15 H15B 109.5 . . ?
H15A C15 H15C 109.5 . . ?
H15B C15 H15C 109.5 . . ?
C14 C16 H16A 109.5 . . ?
C14 C16 H16B 109.5 . . ?
C14 C16 H16C 109.5 . . ?
H16A C16 H16B 109.5 . . ?
H16A C16 H16C 109.5 . . ?
H16B C16 H16C 109.5 . . ?
C18 C17 N2 119.1(4) . . ?
C22 C17 C18 119.8(4) . . ?
C22 C17 N2 121.1(4) . . ?
C17 C18 C23 121.5(4) . . ?
C19 C18 C17 119.0(5) . . ?
C19 C18 C23 119.5(5) . . ?
C18 C19 H19 119.8 . . ?
C20 C19 C18 120.5(5) . . ?
C20 C19 H19 119.8 . . ?
C19 C20 H20 119.9 . . ?
C21 C20 C19 120.2(5) . . ?
C21 C20 H20 119.9 . . ?
C20 C21 H21 119.3 . . ?
C20 C21 C22 121.3(5) . . ?
C22 C21 H21 119.3 . . ?
C17 C22 C26 122.1(4) . . ?
C21 C22 C17 119.2(5) . . ?
C21 C22 C26 118.6(5) . . ?
C18 C23 H23 107.8 . . ?
C18 C23 C24 113.6(4) . . ?
C18 C23 C25 110.3(4) . . ?
C24 C23 H23 107.8 . . ?
C24 C23 C25 109.3(5) . . ?
C25 C23 H23 107.8 . . ?
C23 C24 H24A 109.5 . . ?
C23 C24 H24B 109.5 . . ?
C23 C24 H24C 109.5 . . ?
H24A C24 H24B 109.5 . . ?
H24A C24 H24C 109.5 . . ?
H24B C24 H24C 109.5 . . ?
C23 C25 H25A 109.5 . . ?
C23 C25 H25B 109.5 . . ?
C23 C25 H25C 109.5 . . ?
H25A C25 H25B 109.5 . . ?
H25A C25 H25C 109.5 . . ?
H25B C25 H25C 109.5 . . ?
C22 C26 H26 107.7 . . ?
C22 C26 C27 110.9(4) . . ?
C22 C26 C28 113.7(4) . . ?
C27 C26 H26 107.7 . . ?
C27 C26 C28 108.8(4) . . ?
C28 C26 H26 107.7 . . ?
C26 C27 H27A 109.5 . . ?
C26 C27 H27B 109.5 . . ?
C26 C27 H27C 109.5 . . ?
H27A C27 H27B 109.5 . . ?
H27A C27 H27C 109.5 . . ?
H27B C27 H27C 109.5 . . ?
C26 C28 H28A 109.5 . . ?
C26 C28 H28B 109.5 . . ?
C26 C28 H28C 109.5 . . ?
H28A C28 H28B 109.5 . . ?
H28A C28 H28C 109.5 . . ?
H28B C28 H28C 109.5 . . ?
C30 C29 C31 124.5(4) . . ?
C30 C29 N3 116.1(4) . . ?
N3 C29 C31 119.0(4) . . ?
C29 C30 C32 125.7(4) . . ?
C29 C30 N4 114.7(4) . . ?
N4 C30 C32 119.4(4) . . ?
C29 C31 H31A 109.5 . . ?
C29 C31 H31B 109.5 . . ?
C29 C31 H31C 109.5 . . ?
H31A C31 H31B 109.5 . . ?
H31A C31 H31C 109.5 . . ?
H31B C31 H31C 109.5 . . ?
C30 C32 H32A 109.5 . . ?
C30 C32 H32B 109.5 . . ?
C30 C32 H32C 109.5 . . ?
H32A C32 H32B 109.5 . . ?
H32A C32 H32C 109.5 . . ?
H32B C32 H32C 109.5 . . ?
C34 C33 C38 120.3(4) . . ?
C34 C33 N3 120.8(4) . . ?
C38 C33 N3 118.8(4) . . ?
C33 C34 C35 119.1(4) . . ?
C33 C34 C39 122.5(4) . . ?
C35 C34 C39 118.4(4) . . ?
C34 C35 H35 119.5 . . ?
C36 C35 C34 120.9(4) . . ?
C36 C35 H35 119.5 . . ?
C35 C36 H36 120.2 . . ?
C35 C36 C37 119.6(5) . . ?
C37 C36 H36 120.2 . . ?
C36 C37 H37 119.3 . . ?
C36 C37 C38 121.4(5) . . ?
C38 C37 H37 119.3 . . ?
C33 C38 C42 122.1(4) . . ?
C37 C38 C33 118.6(4) . . ?
C37 C38 C42 119.2(4) . . ?
C34 C39 H39 107.9 . . ?
C34 C39 C40 111.5(4) . . ?
C40 C39 H39 107.9 . . ?
C41 C39 C34 111.6(4) . . ?
C41 C39 H39 107.9 . . ?
C41 C39 C40 109.9(4) . . ?
C39 C40 H40A 109.5 . . ?
C39 C40 H40B 109.5 . . ?
C39 C40 H40C 109.5 . . ?
H40A C40 H40B 109.5 . . ?
H40A C40 H40C 109.5 . . ?
H40B C40 H40C 109.5 . . ?
C39 C41 H41A 109.5 . . ?
C39 C41 H41B 109.5 . . ?
C39 C41 H41C 109.5 . . ?
H41A C41 H41B 109.5 . . ?
H41A C41 H41C 109.5 . . ?
H41B C41 H41C 109.5 . . ?
C38 C42 H42 107.4 . . ?
C38 C42 C43 113.1(4) . . ?
C38 C42 C44 110.8(5) . . ?
C43 C42 H42 107.4 . . ?
C44 C42 H42 107.4 . . ?
C44 C42 C43 110.6(5) . . ?
C42 C43 H43A 109.5 . . ?
C42 C43 H43B 109.5 . . ?
C42 C43 H43C 109.5 . . ?
H43A C43 H43B 109.5 . . ?
H43A C43 H43C 109.5 . . ?
H43B C43 H43C 109.5 . . ?
C42 C44 H44A 109.5 . . ?
C42 C44 H44B 109.5 . . ?
C42 C44 H44C 109.5 . . ?
H44A C44 H44B 109.5 . . ?
H44A C44 H44C 109.5 . . ?
H44B C44 H44C 109.5 . . ?
C46 C45 C50 120.3(4) . . ?
C46 C45 N4 120.0(4) . . ?
C50 C45 N4 119.6(4) . . ?
C45 C46 C47 119.2(4) . . ?
C45 C46 C51 122.2(4) . . ?
C47 C46 C51 118.5(4) . . ?
C46 C47 H47 119.9 . . ?
C48 C47 C46 120.2(5) . . ?
C48 C47 H47 119.9 . . ?
C47 C48 H48 119.7 . . ?
C49 C48 C47 120.7(5) . . ?
C49 C48 H48 119.7 . . ?
C48 C49 H49 119.3 . . ?
C48 C49 C50 121.5(4) . . ?
C50 C49 H49 119.3 . . ?
C45 C50 C54 121.9(4) . . ?
C49 C50 C45 118.2(4) . . ?
C49 C50 C54 119.9(4) . . ?
C46 C51 H51 107.1 . . ?
C46 C51 C52 113.7(4) . . ?
C46 C51 C53 111.1(4) . . ?
C52 C51 H51 107.1 . . ?
C53 C51 H51 107.1 . . ?
C53 C51 C52 110.5(4) . . ?
C51 C52 H52A 109.5 . . ?
C51 C52 H52B 109.5 . . ?
C51 C52 H52C 109.5 . . ?
H52A C52 H52B 109.5 . . ?
H52A C52 H52C 109.5 . . ?
H52B C52 H52C 109.5 . . ?
C51 C53 H53A 109.5 . . ?
C51 C53 H53B 109.5 . . ?
C51 C53 H53C 109.5 . . ?
H53A C53 H53B 109.5 . . ?
H53A C53 H53C 109.5 . . ?
H53B C53 H53C 109.5 . . ?
C50 C54 H54 108.1 . . ?
C50 C54 C55 110.0(4) . . ?
C50 C54 C56 112.2(4) . . ?
C55 C54 H54 108.1 . . ?
C55 C54 C56 110.2(4) . . ?
C56 C54 H54 108.1 . . ?
C54 C55 H55A 109.5 . . ?
C54 C55 H55B 109.5 . . ?
C54 C55 H55C 109.5 . . ?
H55A C55 H55B 109.5 . . ?
H55A C55 H55C 109.5 . . ?
H55B C55 H55C 109.5 . . ?
C54 C56 H56A 109.5 . . ?
C54 C56 H56B 109.5 . . ?
C54 C56 H56C 109.5 . . ?
H56A C56 H56B 109.5 . . ?
H56A C56 H56C 109.5 . . ?
H56B C56 H56C 109.5 . . ?
C58 C57 C59 127.3(4) . . ?
C58 C57 N5 115.7(4) . . ?
N5 C57 C59 116.6(4) . . ?
C57 C58 C60 124.8(4) . . ?
C57 C58 N6 116.6(4) . . ?
N6 C58 C60 118.4(4) . . ?
C57 C59 H59A 109.5 . . ?
C57 C59 H59B 109.5 . . ?
C57 C59 H59C 109.5 . . ?
H59A C59 H59B 109.5 . . ?
H59A C59 H59C 109.5 . . ?
H59B C59 H59C 109.5 . . ?
C58 C60 H60A 109.5 . . ?
C58 C60 H60B 109.5 . . ?
C58 C60 H60C 109.5 . . ?
H60A C60 H60B 109.5 . . ?
H60A C60 H60C 109.5 . . ?
H60B C60 H60C 109.5 . . ?
C62 C61 C66 118.7(4) . . ?
C62 C61 N6 121.7(4) . . ?
N6 C61 C66 119.6(4) . . ?
C61 C62 C63 120.7(4) . . ?
C61 C62 C70 121.7(4) . . ?
C63 C62 C70 117.6(4) . . ?
C62 C63 H63 119.9 . . ?
C64 C63 C62 120.1(5) . . ?
C64 C63 H63 119.9 . . ?
C63 C64 H64 120.4 . . ?
C65 C64 C63 119.2(5) . . ?
C65 C64 H64 120.4 . . ?
C64 C65 H65 118.1 . . ?
C64 C65 C66 123.8(5) . . ?
C66 C65 H65 118.1 . . ?
C61 C66 C67 120.2(4) . . ?
C65 C66 C61 117.3(5) . . ?
C65 C66 C67 122.5(4) . . ?
C66 C67 H67 107.6 . . ?
C66 C67 C68 113.3(5) . . ?
C66 C67 C69 112.2(4) . . ?
C68 C67 H67 107.6 . . ?
C68 C67 C69 108.3(5) . . ?
C69 C67 H67 107.6 . . ?
C67 C68 H68A 109.5 . . ?
C67 C68 H68B 109.5 . . ?
C67 C68 H68C 109.5 . . ?
H68A C68 H68B 109.5 . . ?
H68A C68 H68C 109.5 . . ?
H68B C68 H68C 109.5 . . ?
C67 C69 H69A 109.5 . . ?
C67 C69 H69B 109.5 . . ?
C67 C69 H69C 109.5 . . ?
H69A C69 H69B 109.5 . . ?
H69A C69 H69C 109.5 . . ?
H69B C69 H69C 109.5 . . ?
C62 C70 H70 107.7 . . ?
C62 C70 C71 111.7(4) . . ?
C71 C70 H70 107.7 . . ?
C72 C70 C62 112.0(4) . . ?
C72 C70 H70 107.7 . . ?
C72 C70 C71 109.8(4) . . ?
C70 C71 H71A 109.5 . . ?
C70 C71 H71B 109.5 . . ?
C70 C71 H71C 109.5 . . ?
H71A C71 H71B 109.5 . . ?
H71A C71 H71C 109.5 . . ?
H71B C71 H71C 109.5 . . ?
C70 C72 H72A 109.5 . . ?
C70 C72 H72B 109.5 . . ?
C70 C72 H72C 109.5 . . ?
H72A C72 H72B 109.5 . . ?
H72A C72 H72C 109.5 . . ?
H72B C72 H72C 109.5 . . ?
C78 C73 C74 119.1(4) . . ?
C78 C73 N5 121.8(4) . . ?
N5 C73 C74 119.0(4) . . ?
C73 C74 C79 120.6(4) . . ?
C75 C74 C73 118.3(5) . . ?
C75 C74 C79 121.1(4) . . ?
C74 C75 H75 118.6 . . ?
C76 C75 C74 122.7(5) . . ?
C76 C75 H75 118.6 . . ?
C75 C76 H76 120.9 . . ?
C75 C76 C77 118.2(5) . . ?
C77 C76 H76 120.9 . . ?
C76 C77 H77 119.3 . . ?
C78 C77 C76 121.4(5) . . ?
C78 C77 H77 119.3 . . ?
C73 C78 C82 121.1(4) . . ?
C77 C78 C73 120.2(5) . . ?
C77 C78 C82 118.7(5) . . ?
C74 C79 H79 107.5 . . ?
C74 C79 C80 112.5(4) . . ?
C74 C79 C81 109.8(4) . . ?
C80 C79 H79 107.5 . . ?
C81 C79 H79 107.5 . . ?
C81 C79 C80 111.6(4) . . ?
C79 C80 H80A 109.5 . . ?
C79 C80 H80B 109.5 . . ?
C79 C80 H80C 109.5 . . ?
H80A C80 H80B 109.5 . . ?
H80A C80 H80C 109.5 . . ?
H80B C80 H80C 109.5 . . ?
C79 C81 H81A 109.5 . . ?
C79 C81 H81B 109.5 . . ?
C79 C81 H81C 109.5 . . ?
H81A C81 H81B 109.5 . . ?
H81A C81 H81C 109.5 . . ?
H81B C81 H81C 109.5 . . ?
C78 C82 H82 107.9 . . ?
C78 C82 C83 111.6(5) . . ?
C83 C82 H82 107.9 . . ?
C84 C82 C78 111.3(5) . . ?
C84 C82 H82 107.9 . . ?
C84 C82 C83 110.1(4) . . ?
C82 C83 H83A 109.5 . . ?
C82 C83 H83B 109.5 . . ?
C82 C83 H83C 109.5 . . ?
H83A C83 H83B 109.5 . . ?
H83A C83 H83C 109.5 . . ?
H83B C83 H83C 109.5 . . ?
C82 C84 H84A 109.5 . . ?
C82 C84 H84B 109.5 . . ?
C82 C84 H84C 109.5 . . ?
H84A C84 H84B 109.5 . . ?
H84A C84 H84C 109.5 . . ?
H84B C84 H84C 109.5 . . ?
C86 C85 H85 117.7 . . ?
N7 C85 H85 117.7 . . ?
N7 C85 C86 124.6(4) . . ?
C85 C86 H86 119.4 . . ?
C85 C86 C87 121.3(4) . . ?
C87 C86 H86 119.4 . . ?
C86 C87 Al2 123.0(3) . . ?
C88 C87 Al2 124.5(3) . . ?
C88 C87 C86 112.4(4) . . ?
C87 C88 H88 118.0 . . ?
C89 C88 C87 123.9(4) . . ?
C89 C88 H88 118.0 . . ?
C88 C89 H89 118.7 . . ?
C88 C89 N7 122.5(4) . . ?
N7 C89 H89 118.7 . . ?
C91 C90 H90 119.4 . . ?
N8 C90 H90 119.4 . . ?
N8 C90 C91 121.3(4) . . ?
C90 C91 H91 119.2 . . ?
C92 C91 C90 121.7(4) . . ?
C92 C91 H91 119.2 . . ?
C91 C92 Al1 123.9(3) . . ?
C91 C92 C93 115.1(4) . . ?
C93 C92 Al1 121.0(3) . . ?
C92 C93 H93 119.6 . . ?
C94 C93 C92 120.8(4) . . ?
C94 C93 H93 119.6 . . ?
C93 C94 H94 118.5 . . ?
N8 C94 C93 122.9(4) . . ?
N8 C94 H94 118.5 . . ?
C96 C95 H95 118.7 . . ?
N9 C95 H95 118.7 . . ?
N9 C95 C96 122.5(4) . . ?
C95 C96 H96 119.0 . . ?
C95 C96 C97 122.1(4) . . ?
C97 C96 H96 119.0 . . ?
C96 C97 Al3 124.7(3) . 2_656 ?
C96 C97 C98 114.2(4) . . ?
C98 C97 Al3 121.0(3) . 2_656 ?
C97 C98 H98 119.5 . . ?
C99 C98 C97 120.9(4) . . ?
C99 C98 H98 119.5 . . ?
C98 C99 H99 118.3 . . ?
N9 C99 C98 123.5(4) . . ?
N9 C99 H99 118.3 . . ?
C1 N1 Al1 106.3(3) . . ?
C1 N1 C5 120.8(3) . . ?
C5 N1 Al1 132.5(2) . . ?
C2 N2 Al1 105.7(2) . . ?
C17 N2 Al1 132.0(3) . . ?
C17 N2 C2 118.3(3) . . ?
C29 N3 Al2 108.2(3) . . ?
C29 N3 C33 119.4(3) . . ?
C33 N3 Al2 127.4(3) . . ?
C30 N4 Al2 107.9(3) . . ?
C30 N4 C45 120.3(3) . . ?
C45 N4 Al2 131.3(3) . . ?
C57 N5 Al3 107.0(3) . . ?
C73 N5 Al3 132.7(3) . . ?
C73 N5 C57 119.0(3) . . ?
C58 N6 Al3 107.5(3) . . ?
C58 N6 C61 120.3(3) . . ?
C61 N6 Al3 130.6(3) . . ?
C85 N7 Al1 120.0(3) . . ?
C85 N7 C89 115.1(4) . . ?
C89 N7 Al1 124.8(3) . . ?
C90 N8 Al3 117.6(3) . . ?
C94 N8 Al3 124.3(3) . . ?
C94 N8 C90 118.1(3) . . ?
C95 N9 Al2 118.6(3) . . ?
C99 N9 Al2 124.6(3) . . ?
C99 N9 C95 116.8(3) . . ?

loop_
_geom_bond_atom_site_label_1
_geom_bond_atom_site_label_2
_geom_bond_distance
_geom_bond_site_symmetry_2
_geom_bond_publ_flag
Al1 C92 1.988(4) . ?
Al1 N1 1.814(3) . ?
Al1 N2 1.810(3) . ?
Al1 N7 1.969(4) . ?
Al2 C87 1.963(4) . ?
Al2 N3 1.800(4) . ?
Al2 N4 1.805(3) . ?
Al2 N9 1.988(3) . ?
Al3 C97 1.989(4) 2_656 ?
Al3 N5 1.791(4) . ?
Al3 N6 1.812(3) . ?
Al3 N8 1.999(3) . ?
C1 C2 1.326(5) . ?
C1 C3 1.517(5) . ?
C1 N1 1.436(5) . ?
C2 C4 1.509(5) . ?
C2 N2 1.456(5) . ?
C3 H3A 0.9800 . ?
C3 H3B 0.9800 . ?
C3 H3C 0.9800 . ?
C4 H4A 0.9800 . ?
C4 H4B 0.9800 . ?
C4 H4C 0.9800 . ?
C5 C6 1.398(6) . ?
C5 C10 1.403(6) . ?
C5 N1 1.444(5) . ?
C6 C7 1.404(6) . ?
C6 C11 1.517(6) . ?
C7 H7 0.9500 . ?
C7 C8 1.380(6) . ?
C8 H8 0.9500 . ?
C8 C9 1.371(6) . ?
C9 H9 0.9500 . ?
C9 C10 1.404(6) . ?
C10 C14 1.497(6) . ?
C11 H11 1.0000 . ?
C11 C12 1.521(6) . ?
C11 C13 1.541(6) . ?
C12 H12A 0.9800 . ?
C12 H12B 0.9800 . ?
C12 H12C 0.9800 . ?
C13 H13A 0.9800 . ?
C13 H13B 0.9800 . ?
C13 H13C 0.9800 . ?
C14 H14 1.0000 . ?
C14 C15 1.547(6) . ?
C14 C16 1.538(6) . ?
C15 H15A 0.9800 . ?
C15 H15B 0.9800 . ?
C15 H15C 0.9800 . ?
C16 H16A 0.9800 . ?
C16 H16B 0.9800 . ?
C16 H16C 0.9800 . ?
C17 C18 1.412(6) . ?
C17 C22 1.403(6) . ?
C17 N2 1.425(5) . ?
C18 C19 1.395(6) . ?
C18 C23 1.507(6) . ?
C19 H19 0.9500 . ?
C19 C20 1.383(7) . ?
C20 H20 0.9500 . ?
C20 C21 1.371(7) . ?
C21 H21 0.9500 . ?
C21 C22 1.384(6) . ?
C22 C26 1.512(6) . ?
C23 H23 1.0000 . ?
C23 C24 1.523(7) . ?
C23 C25 1.552(6) . ?
C24 H24A 0.9800 . ?
C24 H24B 0.9800 . ?
C24 H24C 0.9800 . ?
C25 H25A 0.9800 . ?
C25 H25B 0.9800 . ?
C25 H25C 0.9800 . ?
C26 H26 1.0000 . ?
C26 C27 1.525(6) . ?
C26 C28 1.542(6) . ?
C27 H27A 0.9800 . ?
C27 H27B 0.9800 . ?
C27 H27C 0.9800 . ?
C28 H28A 0.9800 . ?
C28 H28B 0.9800 . ?
C28 H28C 0.9800 . ?
C29 C30 1.376(6) . ?
C29 C31 1.507(6) . ?
C29 N3 1.414(5) . ?
C30 C32 1.505(6) . ?
C30 N4 1.435(5) . ?
C31 H31A 0.9800 . ?
C31 H31B 0.9800 . ?
C31 H31C 0.9800 . ?
C32 H32A 0.9800 . ?
C32 H32B 0.9800 . ?
C32 H32C 0.9800 . ?
C33 C34 1.402(5) . ?
C33 C38 1.412(6) . ?
C33 N3 1.442(5) . ?
C34 C35 1.408(6) . ?
C34 C39 1.522(6) . ?
C35 H35 0.9500 . ?
C35 C36 1.384(6) . ?
C36 H36 0.9500 . ?
C36 C37 1.385(6) . ?
C37 H37 0.9500 . ?
C37 C38 1.402(6) . ?
C38 C42 1.506(6) . ?
C39 H39 1.0000 . ?
C39 C40 1.531(6) . ?
C39 C41 1.519(6) . ?
C40 H40A 0.9800 . ?
C40 H40B 0.9800 . ?
C40 H40C 0.9800 . ?
C41 H41A 0.9800 . ?
C41 H41B 0.9800 . ?
C41 H41C 0.9800 . ?
C42 H42 1.0000 . ?
C42 C43 1.532(7) . ?
C42 C44 1.512(7) . ?
C43 H43A 0.9800 . ?
C43 H43B 0.9800 . ?
C43 H43C 0.9800 . ?
C44 H44A 0.9800 . ?
C44 H44B 0.9800 . ?
C44 H44C 0.9800 . ?
C45 C46 1.389(6) . ?
C45 C50 1.424(6) . ?
C45 N4 1.442(5) . ?
C46 C47 1.417(6) . ?
C46 C51 1.516(6) . ?
C47 H47 0.9500 . ?
C47 C48 1.379(6) . ?
C48 H48 0.9500 . ?
C48 C49 1.361(6) . ?
C49 H49 0.9500 . ?
C49 C50 1.403(6) . ?
C50 C54 1.515(6) . ?
C51 H51 1.0000 . ?
C51 C52 1.523(6) . ?
C51 C53 1.521(6) . ?
C52 H52A 0.9800 . ?
C52 H52B 0.9800 . ?
C52 H52C 0.9800 . ?
C53 H53A 0.9800 . ?
C53 H53B 0.9800 . ?
C53 H53C 0.9800 . ?
C54 H54 1.0000 . ?
C54 C55 1.526(6) . ?
C54 C56 1.534(6) . ?
C55 H55A 0.9800 . ?
C55 H55B 0.9800 . ?
C55 H55C 0.9800 . ?
C56 H56A 0.9800 . ?
C56 H56B 0.9800 . ?
C56 H56C 0.9800 . ?
C57 C58 1.328(6) . ?
C57 C59 1.516(6) . ?
C57 N5 1.465(5) . ?
C58 C60 1.504(6) . ?
C58 N6 1.423(5) . ?
C59 H59A 0.9800 . ?
C59 H59B 0.9800 . ?
C59 H59C 0.9800 . ?
C60 H60A 0.9800 . ?
C60 H60B 0.9800 . ?
C60 H60C 0.9800 . ?
C61 C62 1.389(6) . ?
C61 C66 1.451(6) . ?
C61 N6 1.424(5) . ?
C62 C63 1.403(6) . ?
C62 C70 1.527(6) . ?
C63 H63 0.9500 . ?
C63 C64 1.389(6) . ?
C64 H64 0.9500 . ?
C64 C65 1.354(7) . ?
C65 H65 0.9500 . ?
C65 C66 1.385(6) . ?
C66 C67 1.496(7) . ?
C67 H67 1.0000 . ?
C67 C68 1.510(7) . ?
C67 C69 1.513(7) . ?
C68 H68A 0.9800 . ?
C68 H68B 0.9800 . ?
C68 H68C 0.9800 . ?
C69 H69A 0.9800 . ?
C69 H69B 0.9800 . ?
C69 H69C 0.9800 . ?
C70 H70 1.0000 . ?
C70 C71 1.540(6) . ?
C70 C72 1.519(6) . ?
C71 H71A 0.9800 . ?
C71 H71B 0.9800 . ?
C71 H71C 0.9800 . ?
C72 H72A 0.9800 . ?
C72 H72B 0.9800 . ?
C72 H72C 0.9800 . ?
C73 C74 1.426(6) . ?
C73 C78 1.405(6) . ?
C73 N5 1.425(5) . ?
C74 C75 1.380(7) . ?
C74 C79 1.524(6) . ?
C75 H75 0.9500 . ?
C75 C76 1.380(7) . ?
C76 H76 0.9500 . ?
C76 C77 1.398(7) . ?
C77 H77 0.9500 . ?
C77 C78 1.370(6) . ?
C78 C82 1.529(6) . ?
C79 H79 1.0000 . ?
C79 C80 1.540(6) . ?
C79 C81 1.527(7) . ?
C80 H80A 0.9800 . ?
C80 H80B 0.9800 . ?
C80 H80C 0.9800 . ?
C81 H81A 0.9800 . ?
C81 H81B 0.9800 . ?
C81 H81C 0.9800 . ?
C82 H82 1.0000 . ?
C82 C83 1.530(7) . ?
C82 C84 1.523(7) . ?
C83 H83A 0.9800 . ?
C83 H83B 0.9800 . ?
C83 H83C 0.9800 . ?
C84 H84A 0.9800 . ?
C84 H84B 0.9800 . ?
C84 H84C 0.9800 . ?
C85 H85 0.9500 . ?
C85 C86 1.369(6) . ?
C85 N7 1.343(5) . ?
C86 H86 0.9500 . ?
C86 C87 1.438(5) . ?
C87 C88 1.390(5) . ?
C88 H88 0.9500 . ?
C88 C89 1.365(6) . ?
C89 H89 0.9500 . ?
C89 N7 1.376(5) . ?
C90 H90 0.9500 . ?
C90 C91 1.399(5) . ?
C90 N8 1.352(5) . ?
C91 H91 0.9500 . ?
C91 C92 1.396(5) . ?
C92 C93 1.406(5) . ?
C93 H93 0.9500 . ?
C93 C94 1.386(5) . ?
C94 H94 0.9500 . ?
C94 N8 1.338(5) . ?
C95 H95 0.9500 . ?
C95 C96 1.380(5) . ?
C95 N9 1.347(5) . ?
C96 H96 0.9500 . ?
C96 C97 1.400(5) . ?
C97 Al3 1.989(4) 2_656 ?
C97 C98 1.404(5) . ?
C98 H98 0.9500 . ?
C98 C99 1.386(5) . ?
C99 H99 0.9500 . ?
C99 N9 1.340(5) . ?
